data_7248271
loop_
_publ_author_name
'Behera, Kanhu Charan'
'Mohanty, Roshnara'
'Ravikanth, Mangalampalli'

_publ_section_title
;
 An &#x3b1;-benzithiazolyl 3-pyrrolyl BODIPY probe for ratiometric
 selective sensing of cyanide ions and bioimaging studies.
;
_journal_issue 7
_journal_name_full 'Physical chemistry chemical physics : PCCP'
_journal_page_first 5868
_journal_page_last 5878
_journal_paper_doi 10.1039/d3cp05230c
_journal_volume 26
_journal_year 2024
_chemical_formula_moiety 'C27 H19 B F2 N4 S'
_chemical_formula_sum 'C27 H19 B F2 N4 S'
_chemical_formula_weight 480.33
_chemical_name_systematic 'a-benzethizoyl-3-pyrrolyl BODIPY'
_space_group_crystal_system monoclinic
_space_group_IT_number 15
_space_group_name_Hall '-C 2yc'
_space_group_name_H-M_alt 'C 1 2/c 1'
_atom_sites_solution_hydrogens geom
_atom_sites_solution_primary dual
_audit_creation_date 2023-09-11
_audit_creation_method
;
Olex2 1.5
(compiled 2023.08.17 svn.r577a77a9 for OlexSys, GUI svn.r6817)
;
_audit_update_record
;
2023-09-11 deposited with the CCDC.	2024-01-25 downloaded from the CCDC.
;
_cell_angle_alpha 90
_cell_angle_beta 107.245(2)
_cell_angle_gamma 90
_cell_formula_units_Z 8
_cell_length_a 19.5653(3)
_cell_length_b 16.6631(2)
_cell_length_c 14.1015(2)
_cell_measurement_reflns_used 27586
_cell_measurement_temperature 106(8)
_cell_measurement_theta_max 33.9000
_cell_measurement_theta_min 1.7320
_cell_volume 4390.68(12)
_computing_cell_refinement 'CrysAlisPro 1.171.41.93a (Rigaku OD, 2020)'
_computing_data_collection 'CrysAlisPro 1.171.41.93a (Rigaku OD, 2020)'
_computing_data_reduction 'CrysAlisPro 1.171.41.93a (Rigaku OD, 2020)'
_computing_molecular_graphics 'Olex2 1.5 (Dolomanov et al., 2009)'
_computing_publication_material 'Olex2 1.5 (Dolomanov et al., 2009)'
_computing_structure_refinement 'ShelXL (Sheldrick, 2015)'
_computing_structure_solution 'ShelXT (Sheldrick, 2015)'
_diffrn_ambient_environment N~2~
_diffrn_ambient_temperature 106(8)
_diffrn_detector 'CCD plate'
_diffrn_measured_fraction_theta_full 0.995
_diffrn_measured_fraction_theta_max 0.995
_diffrn_measurement_details
;
List of Runs (angles in degrees, time in seconds):

  # Type    Start    End  Width  t~exp~   \w     \q     \k     \f   Frames
#--------------------------------------------------------------------------
  1  \f    154.25 334.25   1.00    1.00 -25.75   0.00  73.76    --   180
  2  \w    -96.04  19.96   1.00   10.00    --   -5.07 -59.25-123.92  116
  3  \w    -96.04  19.96   1.00   10.00    --   -5.07 -59.25 -51.92  116
  4  \w    -62.98   0.02   1.00   10.00    --  -16.86  94.56  73.16   63
  5  \f    -65.73 118.27   1.00   10.00  11.39  -5.07 -31.50    --   184
  6  \w    -62.98   0.02   1.00   10.00    --  -16.86  94.56   1.16   63
  7  \f   -214.27  33.73   1.00   10.00  85.79  -5.07  31.50    --   248
;
_diffrn_measurement_device 'abstract diffractometer'
_diffrn_measurement_device_type 'Saxi-CrysAlisPro-abstract goniometer imported SAXI images'
_diffrn_measurement_method '\w and \f scans'
_diffrn_orient_matrix_type 'CrysAlisPro convention (1999,Acta A55,543-557)'
_diffrn_orient_matrix_UB_11 0.0303714000
_diffrn_orient_matrix_UB_12 -0.0254171000
_diffrn_orient_matrix_UB_13 0.0152230000
_diffrn_orient_matrix_UB_21 -0.0011217000
_diffrn_orient_matrix_UB_22 -0.0055510000
_diffrn_orient_matrix_UB_23 -0.0503115000
_diffrn_orient_matrix_UB_31 0.0227321000
_diffrn_orient_matrix_UB_32 0.0337003000
_diffrn_orient_matrix_UB_33 0.0032198000
_diffrn_radiation_monochromator graphite
_diffrn_radiation_probe x-ray
_diffrn_radiation_type 'Mo K\a'
_diffrn_radiation_wavelength 0.71073
_diffrn_reflns_av_R_equivalents 0.1591
_diffrn_reflns_av_unetI/netI 0.0682
_diffrn_reflns_Laue_measured_fraction_full 0.995
_diffrn_reflns_Laue_measured_fraction_max 0.995
_diffrn_reflns_limit_h_max 23
_diffrn_reflns_limit_h_min -23
_diffrn_reflns_limit_k_max 19
_diffrn_reflns_limit_k_min -19
_diffrn_reflns_limit_l_max 16
_diffrn_reflns_limit_l_min -16
_diffrn_reflns_number 54489
_diffrn_reflns_point_group_measured_fraction_full 0.995
_diffrn_reflns_point_group_measured_fraction_max 0.995
_diffrn_reflns_theta_full 25.000
_diffrn_reflns_theta_max 25.000
_diffrn_reflns_theta_min 1.637
_diffrn_source 'fine-focus sealed X-ray tube'
_diffrn_source_type 'Enhance (Mo) X-ray Source'
_exptl_absorpt_coefficient_mu 0.190
_exptl_absorpt_correction_T_max 1.00000
_exptl_absorpt_correction_T_min 0.60614
_exptl_absorpt_correction_type multi-scan
_exptl_absorpt_process_details
;
CrysAlisPro 1.171.41.93a (Rigaku Oxford Diffraction, 2020)
Empirical absorption correction using spherical harmonics,
implemented in SCALE3 ABSPACK scaling algorithm.
;
_exptl_crystal_colour olive
_exptl_crystal_colour_lustre metallic
_exptl_crystal_colour_modifier dark
_exptl_crystal_colour_primary brown
_exptl_crystal_density_diffrn 1.453
_exptl_crystal_description needle
_exptl_crystal_F_000 1984
_exptl_crystal_preparation Luminescent
_exptl_crystal_recrystallization_method 'Re-crystallisation from solvent'
_exptl_crystal_size_max 0.12
_exptl_crystal_size_mid 0.11
_exptl_crystal_size_min 0.011
_refine_diff_density_max 0.316
_refine_diff_density_min -0.312
_refine_diff_density_rms 0.073
_refine_ls_extinction_method none
_refine_ls_goodness_of_fit_ref 1.070
_refine_ls_hydrogen_treatment constr
_refine_ls_matrix_type full
_refine_ls_number_parameters 317
_refine_ls_number_reflns 3845
_refine_ls_number_restraints 0
_refine_ls_restrained_S_all 1.070
_refine_ls_R_factor_all 0.0382
_refine_ls_R_factor_gt 0.0348
_refine_ls_shift/su_max 0.001
_refine_ls_shift/su_mean 0.000
_refine_ls_structure_factor_coef Fsqd
_refine_ls_weighting_details 'w=1/[\s^2^(Fo^2^)+3.5088P] where P=(Fo^2^+2Fc^2^)/3'
_refine_ls_weighting_scheme calc
_refine_ls_wR_factor_gt 0.0940
_refine_ls_wR_factor_ref 0.0962
_reflns_Friedel_coverage 0.000
_reflns_number_gt 3628
_reflns_number_total 3845
_reflns_threshold_expression 'I > 2\s(I)'
_cod_data_source_file d3cp05230c2.cif
_cod_data_source_block mrk_kcb_13_autored
_cod_database_code 7248271
_shelx_shelxl_version_number 2018/3
_shelx_space_group_comment
;
The symmetry employed for this shelxl refinement is uniquely defined
by the following loop, which should always be used as a source of
symmetry information in preference to the above space-group names.
They are only intended as comments.
;
_shelx_estimated_absorpt_t_max 0.998
_shelx_estimated_absorpt_t_min 0.978
_reflns_odcompleteness_completeness 78.35
_reflns_odcompleteness_iscentric 1
_reflns_odcompleteness_theta 35.93
_olex2_refinement_description
;
1.a Aromatic/amide H refined with riding coordinates:
 N3(H004), C22(H008), C23(H00A), C26(H00E), C25(H00F), C3(H00H), C8(H00K),
 C1(H00M), C19(H00N), C11(H00O), C7(H00Q), C12(H00R), C2(H00T), C16(H00V),
 C18(H00W), C17(H00X)
1.b Idealised Me refined as rotating group:
 C27(H00B,H00C,H00D)
;
_olex2_submission_special_instructions 'No special instructions were received'
_oxdiff_exptl_absorpt_empirical_details
;
Empirical correction (ABSPACK) includes:
- Absorption correction using spherical harmonics
- Frame scaling
- Detector area scaling
;
_oxdiff_exptl_absorpt_empirical_full_max 2.184
_oxdiff_exptl_absorpt_empirical_full_min 0.497

loop_
_space_group_symop_operation_xyz
'x, y, z'
'-x, y, -z+1/2'
'x+1/2, y+1/2, z'
'-x+1/2, y+1/2, -z+1/2'
'-x, -y, -z'
'x, -y, z-1/2'
'-x+1/2, -y+1/2, -z'
'x+1/2, -y+1/2, z-1/2'

loop_
_atom_site_label
_atom_site_type_symbol
_atom_site_fract_x
_atom_site_fract_y
_atom_site_fract_z
_atom_site_U_iso_or_equiv
_atom_site_adp_type
_atom_site_occupancy
_atom_site_site_symmetry_order
_atom_site_calc_flag
_atom_site_refinement_flags_posn
_atom_site_refinement_flags_adp
_atom_site_refinement_flags_occupancy
_atom_site_disorder_assembly
_atom_site_disorder_group
S1 S 0.74424(2) 0.71232(2) 0.61504(3) 0.01950(13) Uani 1 1 d . . . . .
F1 F 0.62975(5) 0.36507(5) 0.57122(6) 0.0258(2) Uani 1 1 d . . . . .
F2 F 0.66917(4) 0.36033(5) 0.43590(7) 0.0257(2) Uani 1 1 d . . . . .
N1 N 0.60930(6) 0.24410(7) 0.47240(9) 0.0148(3) Uani 1 1 d . . . . .
N2 N 0.54140(6) 0.36880(7) 0.41029(8) 0.0127(3) Uani 1 1 d . . . . .
N3 N 0.63375(6) 0.51899(7) 0.48326(9) 0.0141(3) Uani 1 1 d . . . . .
H004 H 0.659201 0.476566 0.509364 0.017 Uiso 1 1 calc R . . . .
N4 N 0.77177(6) 0.55942(7) 0.61266(9) 0.0171(3) Uani 1 1 d . . . . .
C1 C 0.66415(8) 0.19211(9) 0.50762(11) 0.0188(3) Uani 1 1 d . . . . .
H00M H 0.712276 0.206963 0.540205 0.023 Uiso 1 1 calc R . . . .
C2 C 0.63951(8) 0.11385(9) 0.48897(12) 0.0223(3) Uani 1 1 d . . . . .
H00T H 0.667458 0.066399 0.505272 0.027 Uiso 1 1 calc R . . . .
C3 C 0.56636(8) 0.11788(9) 0.44202(11) 0.0197(3) Uani 1 1 d . . . . .
H00H H 0.534852 0.073693 0.420750 0.024 Uiso 1 1 calc R . . . .
C4 C 0.54770(7) 0.19949(9) 0.43189(10) 0.0154(3) Uani 1 1 d . . . . .
C5 C 0.48222(7) 0.23838(8) 0.38445(10) 0.0143(3) Uani 1 1 d . . . . .
C6 C 0.48040(7) 0.32103(8) 0.37113(10) 0.0136(3) Uani 1 1 d . . . . .
C7 C 0.42263(7) 0.37280(8) 0.32394(10) 0.0157(3) Uani 1 1 d . . . . .
H00Q H 0.374857 0.356831 0.291061 0.019 Uiso 1 1 calc R . . . .
C8 C 0.44808(7) 0.44959(9) 0.33430(10) 0.0161(3) Uani 1 1 d . . . . .
H00K H 0.421325 0.496561 0.309115 0.019 Uiso 1 1 calc R . . . .
C9 C 0.52180(7) 0.44671(8) 0.38954(10) 0.0134(3) Uani 1 1 d . . . . .
C10 C 0.56544(7) 0.51690(8) 0.41963(10) 0.0148(3) Uani 1 1 d . . . . .
C11 C 0.54528(8) 0.59641(9) 0.39441(11) 0.0180(3) Uani 1 1 d . . . . .
H00O H 0.500735 0.613714 0.350866 0.022 Uiso 1 1 calc R . . . .
C12 C 0.60220(8) 0.64602(8) 0.44453(11) 0.0185(3) Uani 1 1 d . . . . .
H00R H 0.603539 0.702913 0.441212 0.022 Uiso 1 1 calc R . . . .
C13 C 0.65636(7) 0.59640(8) 0.50004(10) 0.0155(3) Uani 1 1 d . . . . .
C14 C 0.72450(7) 0.61417(8) 0.57197(10) 0.0155(3) Uani 1 1 d . . . . .
C15 C 0.82399(8) 0.67784(9) 0.69468(11) 0.0181(3) Uani 1 1 d . . . . .
C16 C 0.87764(8) 0.72141(9) 0.76321(11) 0.0223(3) Uani 1 1 d . . . . .
H00V H 0.873734 0.777797 0.770138 0.027 Uiso 1 1 calc R . . . .
C17 C 0.93602(8) 0.67990(10) 0.82001(11) 0.0245(4) Uani 1 1 d . . . . .
H00X H 0.973309 0.708156 0.866688 0.029 Uiso 1 1 calc R . . . .
C18 C 0.94176(8) 0.59660(10) 0.81053(12) 0.0245(4) Uani 1 1 d . . . . .
H00W H 0.982487 0.569382 0.851601 0.029 Uiso 1 1 calc R . . . .
C19 C 0.88921(8) 0.55334(9) 0.74247(11) 0.0219(3) Uani 1 1 d . . . . .
H00N H 0.893700 0.496983 0.736089 0.026 Uiso 1 1 calc R . . . .
C20 C 0.82941(7) 0.59424(9) 0.68331(11) 0.0169(3) Uani 1 1 d . . . . .
C21 C 0.41555(7) 0.18972(8) 0.35562(10) 0.0148(3) Uani 1 1 d . . . . .
C22 C 0.36742(8) 0.19001(9) 0.26011(11) 0.0168(3) Uani 1 1 d . . . . .
H008 H 0.377182 0.221703 0.209643 0.020 Uiso 1 1 calc R . . . .
C23 C 0.30523(7) 0.14418(8) 0.23835(11) 0.0171(3) Uani 1 1 d . . . . .
H00A H 0.273413 0.144410 0.172721 0.021 Uiso 1 1 calc R . . . .
C24 C 0.28869(7) 0.09791(8) 0.31103(11) 0.0163(3) Uani 1 1 d . . . . .
C25 C 0.33678(7) 0.09827(8) 0.40643(11) 0.0164(3) Uani 1 1 d . . . . .
H00F H 0.326368 0.067678 0.457294 0.020 Uiso 1 1 calc R . . . .
C26 C 0.39951(7) 0.14250(8) 0.42830(11) 0.0160(3) Uani 1 1 d . . . . .
H00E H 0.432018 0.140753 0.493422 0.019 Uiso 1 1 calc R . . . .
C27 C 0.22112(8) 0.04884(9) 0.28809(11) 0.0208(3) Uani 1 1 d . . . . .
H00B H 0.184792 0.078201 0.309312 0.031 Uiso 1 1 calc GR . . . .
H00C H 0.231169 -0.002436 0.323552 0.031 Uiso 1 1 calc GR . . . .
H00D H 0.203436 0.038809 0.216471 0.031 Uiso 1 1 calc GR . . . .
B1 B 0.61450(8) 0.33566(10) 0.47415(12) 0.0165(3) Uani 1 1 d . . . . .

loop_
_atom_site_aniso_label
_atom_site_aniso_U_11
_atom_site_aniso_U_22
_atom_site_aniso_U_33
_atom_site_aniso_U_23
_atom_site_aniso_U_13
_atom_site_aniso_U_12
S1 0.0226(2) 0.0135(2) 0.0208(2) -0.00241(14) 0.00398(16) -0.00019(13)
F1 0.0324(5) 0.0175(4) 0.0185(5) -0.0013(3) -0.0065(4) 0.0035(4)
F2 0.0128(4) 0.0176(4) 0.0481(6) 0.0055(4) 0.0113(4) 0.0017(3)
N1 0.0117(6) 0.0156(6) 0.0168(6) 0.0008(5) 0.0037(5) 0.0011(4)
N2 0.0122(6) 0.0137(6) 0.0126(6) 0.0005(4) 0.0043(5) 0.0007(4)
N3 0.0140(6) 0.0122(6) 0.0162(6) 0.0012(5) 0.0047(5) 0.0017(4)
N4 0.0172(6) 0.0160(6) 0.0192(6) -0.0003(5) 0.0072(5) -0.0009(5)
C1 0.0140(7) 0.0194(7) 0.0231(8) 0.0037(6) 0.0058(6) 0.0046(6)
C2 0.0207(8) 0.0159(7) 0.0312(9) 0.0044(6) 0.0088(7) 0.0058(6)
C3 0.0210(8) 0.0137(7) 0.0266(8) -0.0010(6) 0.0103(6) -0.0016(6)
C4 0.0144(7) 0.0167(7) 0.0161(7) -0.0011(6) 0.0057(6) -0.0014(5)
C5 0.0145(7) 0.0185(7) 0.0108(7) -0.0008(5) 0.0053(5) -0.0001(5)
C6 0.0114(6) 0.0185(7) 0.0114(7) -0.0005(5) 0.0040(5) -0.0016(5)
C7 0.0119(7) 0.0215(7) 0.0136(7) 0.0014(6) 0.0035(5) 0.0004(6)
C8 0.0132(7) 0.0182(7) 0.0165(7) 0.0032(5) 0.0040(6) 0.0045(5)
C9 0.0143(7) 0.0156(7) 0.0122(7) 0.0016(5) 0.0070(5) 0.0026(5)
C10 0.0146(7) 0.0175(7) 0.0138(7) 0.0005(5) 0.0063(6) 0.0022(5)
C11 0.0179(7) 0.0175(7) 0.0179(7) 0.0018(6) 0.0042(6) 0.0046(6)
C12 0.0230(8) 0.0132(7) 0.0203(8) 0.0008(6) 0.0079(6) 0.0014(6)
C13 0.0188(7) 0.0144(7) 0.0162(7) -0.0013(5) 0.0099(6) -0.0009(5)
C14 0.0186(7) 0.0154(7) 0.0153(7) -0.0013(6) 0.0093(6) -0.0017(6)
C15 0.0202(7) 0.0200(8) 0.0158(7) 0.0003(6) 0.0080(6) -0.0024(6)
C16 0.0276(8) 0.0208(8) 0.0195(8) -0.0034(6) 0.0084(7) -0.0061(6)
C17 0.0232(8) 0.0321(9) 0.0176(8) -0.0024(6) 0.0049(6) -0.0073(7)
C18 0.0198(8) 0.0302(9) 0.0227(8) 0.0034(7) 0.0050(6) -0.0009(6)
C19 0.0202(8) 0.0219(8) 0.0245(8) 0.0024(6) 0.0079(6) 0.0004(6)
C20 0.0184(7) 0.0181(7) 0.0166(7) -0.0011(6) 0.0091(6) -0.0035(6)
C21 0.0137(7) 0.0139(7) 0.0170(7) -0.0014(5) 0.0051(6) 0.0007(5)
C22 0.0181(7) 0.0182(7) 0.0153(7) 0.0001(6) 0.0069(6) -0.0007(6)
C23 0.0155(7) 0.0205(7) 0.0141(7) -0.0025(6) 0.0024(6) 0.0001(6)
C24 0.0159(7) 0.0139(7) 0.0202(8) -0.0041(6) 0.0071(6) 0.0005(5)
C25 0.0198(7) 0.0124(7) 0.0187(7) 0.0011(5) 0.0082(6) 0.0009(5)
C26 0.0158(7) 0.0158(7) 0.0151(7) -0.0007(5) 0.0027(6) 0.0012(5)
C27 0.0179(7) 0.0231(8) 0.0213(8) -0.0024(6) 0.0055(6) -0.0041(6)
B1 0.0131(8) 0.0152(8) 0.0189(8) 0.0008(6) 0.0015(6) 0.0012(6)

loop_
_atom_type_symbol
_atom_type_description
_atom_type_scat_dispersion_real
_atom_type_scat_dispersion_imag
_atom_type_scat_source
C C 0.0033 0.0016 'International Tables Vol C Tables 4.2.6.8 and 6.1.1.4'
H H 0.0000 0.0000 'International Tables Vol C Tables 4.2.6.8 and 6.1.1.4'
B B 0.0013 0.0007 'International Tables Vol C Tables 4.2.6.8 and 6.1.1.4'
F F 0.0171 0.0103 'International Tables Vol C Tables 4.2.6.8 and 6.1.1.4'
N N 0.0061 0.0033 'International Tables Vol C Tables 4.2.6.8 and 6.1.1.4'
S S 0.1246 0.1234 'International Tables Vol C Tables 4.2.6.8 and 6.1.1.4'

loop_
_geom_angle_atom_site_label_1
_geom_angle_atom_site_label_2
_geom_angle_atom_site_label_3
_geom_angle
_geom_angle_site_symmetry_1
_geom_angle_site_symmetry_3
_geom_angle_publ_flag
C15 S1 C14 88.78(7) . . ?
C1 N1 C4 107.80(12) . . ?
C1 N1 B1 126.22(12) . . ?
C4 N1 B1 125.96(11) . . ?
C6 N2 B1 123.86(11) . . ?
C9 N2 C6 107.69(11) . . ?
C9 N2 B1 128.18(12) . . ?
C13 N3 C10 109.94(12) . . ?
C14 N4 C20 109.98(12) . . ?
N1 C1 C2 109.79(13) . . ?
C1 C2 C3 107.20(13) . . ?
C2 C3 C4 107.18(13) . . ?
N1 C4 C3 108.01(12) . . ?
N1 C4 C5 120.26(13) . . ?
C3 C4 C5 131.57(13) . . ?
C4 C5 C21 118.54(12) . . ?
C6 C5 C4 120.11(12) . . ?
C6 C5 C21 121.23(12) . . ?
N2 C6 C7 107.78(12) . . ?
C5 C6 N2 121.61(12) . . ?
C5 C6 C7 130.57(13) . . ?
C8 C7 C6 107.75(12) . . ?
C7 C8 C9 107.79(12) . . ?
N2 C9 C8 108.98(12) . . ?
N2 C9 C10 127.49(12) . . ?
C8 C9 C10 123.50(12) . . ?
N3 C10 C9 126.34(12) . . ?
N3 C10 C11 106.81(12) . . ?
C11 C10 C9 126.76(13) . . ?
C10 C11 C12 108.01(13) . . ?
C13 C12 C11 107.05(13) . . ?
N3 C13 C12 108.18(12) . . ?
N3 C13 C14 120.02(13) . . ?
C12 C13 C14 131.62(13) . . ?
N4 C14 S1 116.53(11) . . ?
N4 C14 C13 123.44(13) . . ?
C13 C14 S1 119.88(11) . . ?
C16 C15 S1 128.58(12) . . ?
C16 C15 C20 121.63(14) . . ?
C20 C15 S1 109.78(11) . . ?
C17 C16 C15 117.73(14) . . ?
C16 C17 C18 121.32(14) . . ?
C19 C18 C17 121.20(15) . . ?
C18 C19 C20 118.62(14) . . ?
N4 C20 C15 114.92(13) . . ?
N4 C20 C19 125.59(13) . . ?
C19 C20 C15 119.48(13) . . ?
C22 C21 C5 123.25(13) . . ?
C22 C21 C26 118.35(13) . . ?
C26 C21 C5 118.39(12) . . ?
C23 C22 C21 120.43(13) . . ?
C22 C23 C24 121.29(13) . . ?
C23 C24 C25 117.98(13) . . ?
C23 C24 C27 121.49(13) . . ?
C25 C24 C27 120.53(13) . . ?
C26 C25 C24 121.12(13) . . ?
C25 C26 C21 120.81(13) . . ?
F1 B1 N1 111.04(12) . . ?
F1 B1 N2 109.63(12) . . ?
F2 B1 F1 108.01(12) . . ?
F2 B1 N1 110.05(12) . . ?
F2 B1 N2 110.61(12) . . ?
N1 B1 N2 107.51(11) . . ?

loop_
_geom_bond_atom_site_label_1
_geom_bond_atom_site_label_2
_geom_bond_distance
_geom_bond_site_symmetry_2
_geom_bond_publ_flag
S1 C14 1.7475(14) . ?
S1 C15 1.7283(15) . ?
F1 B1 1.4003(19) . ?
F2 B1 1.3949(18) . ?
N1 C1 1.3538(18) . ?
N1 C4 1.3868(18) . ?
N1 B1 1.529(2) . ?
N2 C6 1.4044(17) . ?
N2 C9 1.3607(18) . ?
N2 B1 1.5485(18) . ?
N3 C10 1.3717(18) . ?
N3 C13 1.3613(18) . ?
N4 C14 1.3048(18) . ?
N4 C20 1.3910(19) . ?
C1 C2 1.388(2) . ?
C3 C2 1.389(2) . ?
C4 C3 1.404(2) . ?
C4 C5 1.4145(19) . ?
C5 C6 1.389(2) . ?
C6 C7 1.4207(19) . ?
C8 C7 1.365(2) . ?
C9 C8 1.4226(19) . ?
C9 C10 1.436(2) . ?
C10 C11 1.398(2) . ?
C11 C12 1.399(2) . ?
C13 C12 1.388(2) . ?
C13 C14 1.446(2) . ?
C16 C15 1.401(2) . ?
C16 C17 1.372(2) . ?
C18 C17 1.402(2) . ?
C19 C18 1.383(2) . ?
C19 C20 1.397(2) . ?
C20 C15 1.410(2) . ?
C21 C5 1.4865(19) . ?
C22 C21 1.396(2) . ?
C22 C23 1.392(2) . ?
C24 C23 1.395(2) . ?
C24 C25 1.395(2) . ?
C24 C27 1.5057(19) . ?
C26 C21 1.400(2) . ?
C26 C25 1.386(2) . ?
